data_2019248
loop_
_publ_author_name
'Nye, Luke'
'Turnbull, Mark M.'
'Wikaira, Jan L.'

_publ_section_title
;
 3,4-Dihydroxy-1,6-bis(4-methoxyphenyl)hexa-2,4-diene-1,6-dione, its
 4-methylphenyl analogue, and a potassium salt of
 2-hydroxy-4-(4-methoxyphenyl)-4-oxobut-2-enoic acid
;
_journal_coeditor_code MX3105
_journal_issue 11
_journal_name_full 'Acta Crystallographica Section C'
_journal_page_first 1317
_journal_page_last 1321
_journal_paper_doi 10.1107/S0108270113025973
_journal_volume 69
_journal_year 2013
_chemical_formula_iupac '[K (C11 H9 O5) (C11 H10 O5)]'
_chemical_formula_sum 'C22 H19 K O10'
_chemical_formula_weight 482.47
_chemical_name_systematic
'<i>catena</i>-poly[[\m~2~-2-hydroxy-4-(4-methoxyphenyl)-4-oxobut-2-enoato-\k^2^<i>O</i>^1^,<i>O</i>^2^][\m~2~-2-hydroxy-4-(4-methoxyphenyl)-4-oxobut-2-enoic acid-\k<i>O</i>^1^]potassium]'
_space_group_IT_number 14
_symmetry_cell_setting monoclinic
_symmetry_space_group_name_Hall '-P 2yn'
_symmetry_space_group_name_H-M 'P 1 21/n 1'
_atom_sites_solution_hydrogens difmap
_atom_sites_solution_primary direct
_atom_sites_solution_secondary difmap
_audit_creation_method SHELXL97
_cell_angle_alpha 90.00
_cell_angle_beta 90.5820(10)
_cell_angle_gamma 90.00
_cell_formula_units_Z 4
_cell_length_a 15.3832(4)
_cell_length_b 6.34810(10)
_cell_length_c 21.1606(5)
_cell_measurement_reflns_used 9844
_cell_measurement_temperature 116(2)
_cell_measurement_theta_max 33.62
_cell_measurement_theta_min 2.65
_cell_volume 2066.31(8)
_computing_cell_refinement 'SHELXTL (Sheldrick, 2008)'
_computing_data_collection 'SHELXTL (Sheldrick, 2008)'
_computing_data_reduction 'SHELXTL (Sheldrick, 2008)'
_computing_molecular_graphics
;
SHELXTL (Sheldrick, 2008) and Mercury (Macrae <i>et al.</i>,
2008)
;
_computing_publication_material
;
SHELXL97 (Sheldrick, 2008), enCIFer (Allen <i>et al.</i>, 2004)
and
publCIF (Westrip 2010)
;
_computing_structure_refinement 'SHELXL97 (Sheldrick, 2008)'
_computing_structure_solution 'SHELXS97 (Sheldrick, 2008)'
_diffrn_ambient_temperature 116(2)
_diffrn_measured_fraction_theta_full 0.998
_diffrn_measured_fraction_theta_max 0.998
_diffrn_measurement_device_type 'Bruker APEXII CCD area-detector'
_diffrn_measurement_method '\f and \w scans'
_diffrn_radiation_monochromator graphite
_diffrn_radiation_source 'fine-focus sealed tube'
_diffrn_radiation_type MoK\a
_diffrn_radiation_wavelength 0.71073
_diffrn_reflns_av_R_equivalents 0.0336
_diffrn_reflns_av_sigmaI/netI 0.0181
_diffrn_reflns_limit_h_max 21
_diffrn_reflns_limit_h_min -21
_diffrn_reflns_limit_k_max 8
_diffrn_reflns_limit_k_min -8
_diffrn_reflns_limit_l_max 29
_diffrn_reflns_limit_l_min -29
_diffrn_reflns_number 52473
_diffrn_reflns_theta_full 30.03
_diffrn_reflns_theta_max 30.03
_diffrn_reflns_theta_min 2.65
_diffrn_standards_number 0
_exptl_absorpt_coefficient_mu 0.317
_exptl_absorpt_correction_T_max 0.8862
_exptl_absorpt_correction_T_min 0.8398
_exptl_absorpt_correction_type multi-scan
_exptl_absorpt_process_details '(SADABS; Sheldrick, 1996)'
_exptl_crystal_colour orange
_exptl_crystal_density_diffrn 1.551
_exptl_crystal_density_method 'not measured'
_exptl_crystal_description block
_exptl_crystal_F_000 1000
_exptl_crystal_size_max 0.57
_exptl_crystal_size_mid 0.55
_exptl_crystal_size_min 0.39
_refine_diff_density_max 0.468
_refine_diff_density_min -0.415
_refine_ls_extinction_coef 0.0018(3)
_refine_ls_extinction_expression Fc^*^=kFc[1+0.001xFc^2^\l^3^/sin(2\q)]^-1/4^
_refine_ls_extinction_method 'SHELXL97 (Sheldrick, 2008)'
_refine_ls_goodness_of_fit_ref 1.057
_refine_ls_hydrogen_treatment mixed
_refine_ls_matrix_type full
_refine_ls_number_parameters 316
_refine_ls_number_reflns 6026
_refine_ls_number_restraints 0
_refine_ls_restrained_S_all 1.057
_refine_ls_R_factor_all 0.0368
_refine_ls_R_factor_gt 0.0322
_refine_ls_shift/su_max 0.001
_refine_ls_shift/su_mean 0.000
_refine_ls_structure_factor_coef Fsqd
_refine_ls_weighting_details 'calc w = 1/[\s^2^(Fo^2^)+(0.0465P)^2^+0.7703P] where P=(Fo^2^+2Fc^2^)/3'
_refine_ls_weighting_scheme calc
_refine_ls_wR_factor_gt 0.0868
_refine_ls_wR_factor_ref 0.0903
_reflns_number_gt 5402
_reflns_number_total 6026
_reflns_threshold_expression I>2\s(I)
_cod_data_source_file mx3105.cif
_cod_data_source_block compound3
_cod_original_sg_symbol_H-M 'P 21/n'
_cod_database_code 2019248

loop_
_symmetry_equiv_pos_as_xyz
'x, y, z'
'-x+1/2, y+1/2, -z+1/2'
'-x, -y, -z'
'x-1/2, -y-1/2, z-1/2'

loop_
_atom_site_type_symbol
_atom_site_label
_atom_site_fract_x
_atom_site_fract_y
_atom_site_fract_z
_atom_site_U_iso_or_equiv
_atom_site_adp_type
_atom_site_calc_flag
_atom_site_refinement_flags
_atom_site_occupancy
_atom_site_symmetry_multiplicity
K K1 0.094861(16) 0.35025(4) 0.081718(11) 0.02174(7) Uani d . 1 1
O O1 0.10832(5) -0.25622(12) 0.12862(4) 0.02025(16) Uani d . 1 1
H H1 0.0616(10) -0.146(2) 0.1106(7) 0.024 Uiso d . 1 1
O O2 0.19157(5) 0.02958(12) 0.14601(4) 0.01979(16) Uani d . 1 1
O O3 0.23039(5) -0.51295(12) 0.16089(4) 0.02209(17) Uani d . 1 1
H H2 0.2761(10) -0.580(3) 0.1754(7) 0.027 Uiso d . 1 1
O O4 0.37824(5) -0.58187(12) 0.21043(4) 0.02280(17) Uani d . 1 1
O O8 0.71085(5) -0.13407(13) 0.32273(5) 0.02622(18) Uani d . 1 1
C C1 0.17878(7) -0.15990(15) 0.14749(5) 0.01563(18) Uani d . 1 1
C C2 0.24789(7) -0.31033(16) 0.17157(5) 0.01602(18) Uani d . 1 1
C C3 0.32152(7) -0.23950(16) 0.20031(5) 0.01704(19) Uani d . 1 1
H H3 0.3295(9) -0.094(2) 0.2060(7) 0.020 Uiso d . 1 1
C C4 0.38838(7) -0.38792(16) 0.21960(5) 0.01727(19) Uani d . 1 1
C C5 0.47061(7) -0.31106(16) 0.24838(5) 0.01718(19) Uani d . 1 1
C C6 0.54056(7) -0.45201(17) 0.25357(6) 0.0221(2) Uani d . 1 1
H H6 0.5335 -0.5935 0.2399 0.027 Uiso calc R 1 1
C C7 0.61938(7) -0.38761(18) 0.27830(6) 0.0244(2) Uani d . 1 1
H H7 0.6666 -0.4839 0.2806 0.029 Uiso calc R 1 1
C C8 0.63018(7) -0.18150(17) 0.29998(5) 0.0195(2) Uani d . 1 1
C C9 0.56060(7) -0.04037(17) 0.29702(5) 0.0196(2) Uani d . 1 1
H H9 0.5669 0.0987 0.3130 0.024 Uiso calc R 1 1
C C10 0.48194(7) -0.10559(17) 0.27046(5) 0.0186(2) Uani d . 1 1
H H10 0.4351 -0.0085 0.2673 0.022 Uiso calc R 1 1
C C11 0.72737(8) 0.07866(19) 0.34241(6) 0.0270(2) Uani d . 1 1
H H11A 0.7198 0.1736 0.3063 0.032 Uiso calc R 1 1
H H11B 0.7870 0.0899 0.3587 0.032 Uiso calc R 1 1
H H11C 0.6865 0.1177 0.3757 0.032 Uiso calc R 1 1
O O21 0.00426(5) -0.00255(12) 0.08664(4) 0.02243(17) Uani d . 1 1
O O22 -0.08478(5) -0.24898(12) 0.04660(4) 0.02125(16) Uani d . 1 1
O O23 -0.09110(5) 0.30340(12) 0.04625(4) 0.01976(16) Uani d . 1 1
H H22 -0.1306(10) 0.386(2) 0.0348(7) 0.024 Uiso d . 1 1
O O24 -0.23541(5) 0.43226(12) -0.00102(4) 0.02236(17) Uani d . 1 1
O O28 -0.59212(5) 0.11734(14) -0.11483(5) 0.02695(19) Uani d . 1 1
C C21 -0.06453(6) -0.06570(15) 0.05847(5) 0.01456(18) Uani d . 1 1
C C22 -0.12488(7) 0.11186(15) 0.03830(5) 0.01493(18) Uani d . 1 1
C C23 -0.20529(7) 0.07281(16) 0.01429(5) 0.01698(19) Uani d . 1 1
H H23 -0.2255(9) -0.066(2) 0.0116(7) 0.020 Uiso d . 1 1
C C24 -0.26057(7) 0.24507(16) -0.00662(5) 0.01689(19) Uani d . 1 1
C C25 -0.34704(6) 0.20051(16) -0.03497(5) 0.01650(19) Uani d . 1 1
C C26 -0.40475(7) 0.36872(16) -0.04486(5) 0.0202(2) Uani d . 1 1
H H26 -0.3879 0.5072 -0.0330 0.024 Uiso calc R 1 1
C C27 -0.48552(7) 0.33529(18) -0.07160(6) 0.0228(2) Uani d . 1 1
H H27 -0.5242 0.4503 -0.0776 0.027 Uiso calc R 1 1
C C28 -0.51075(7) 0.13258(17) -0.09002(5) 0.0196(2) Uani d . 1 1
C C29 -0.45353(7) -0.03595(17) -0.08203(6) 0.0212(2) Uani d . 1 1
H H29 -0.4697 -0.1734 -0.0954 0.025 Uiso calc R 1 1
C C30 -0.37267(7) -0.00053(17) -0.05422(5) 0.0201(2) Uani d . 1 1
H H30 -0.3340 -0.1156 -0.0482 0.024 Uiso calc R 1 1
C C31 -0.62155(8) -0.0852(2) -0.13503(6) 0.0278(2) Uani d . 1 1
H H31A -0.5838 -0.1373 -0.1686 0.033 Uiso calc R 1 1
H H31B -0.6813 -0.0741 -0.1511 0.033 Uiso calc R 1 1
H H31C -0.6197 -0.1831 -0.0992 0.033 Uiso calc R 1 1

loop_
_atom_site_aniso_label
_atom_site_aniso_U_11
_atom_site_aniso_U_22
_atom_site_aniso_U_33
_atom_site_aniso_U_12
_atom_site_aniso_U_13
_atom_site_aniso_U_23
K1 0.02692(13) 0.01534(11) 0.02285(12) -0.00585(8) -0.00509(9) -0.00186(8)
O1 0.0181(4) 0.0139(3) 0.0286(4) -0.0009(3) -0.0086(3) 0.0010(3)
O2 0.0204(4) 0.0137(3) 0.0252(4) -0.0008(3) -0.0055(3) 0.0001(3)
O3 0.0232(4) 0.0131(3) 0.0298(4) 0.0011(3) -0.0099(3) 0.0011(3)
O4 0.0246(4) 0.0166(3) 0.0271(4) 0.0022(3) -0.0061(3) -0.0004(3)
O8 0.0151(4) 0.0239(4) 0.0396(5) 0.0013(3) -0.0071(3) 0.0008(3)
C1 0.0165(4) 0.0151(4) 0.0153(4) 0.0005(3) -0.0020(3) -0.0002(3)
C2 0.0185(5) 0.0139(4) 0.0157(4) 0.0004(3) -0.0020(4) 0.0010(3)
C3 0.0180(5) 0.0155(4) 0.0175(5) 0.0013(3) -0.0029(4) -0.0002(3)
C4 0.0182(5) 0.0186(4) 0.0150(4) 0.0012(4) -0.0014(4) 0.0002(3)
C5 0.0163(4) 0.0184(4) 0.0169(5) 0.0026(4) -0.0015(4) 0.0008(3)
C6 0.0208(5) 0.0172(5) 0.0284(6) 0.0042(4) -0.0036(4) 0.0002(4)
C7 0.0183(5) 0.0208(5) 0.0339(6) 0.0063(4) -0.0035(4) 0.0017(4)
C8 0.0144(4) 0.0220(5) 0.0220(5) 0.0020(4) -0.0019(4) 0.0037(4)
C9 0.0172(5) 0.0187(5) 0.0229(5) 0.0025(4) -0.0031(4) -0.0012(4)
C10 0.0164(5) 0.0193(5) 0.0202(5) 0.0048(4) -0.0022(4) -0.0012(4)
C11 0.0197(5) 0.0265(6) 0.0348(6) -0.0025(4) -0.0026(5) -0.0007(5)
O21 0.0185(4) 0.0140(3) 0.0346(4) -0.0009(3) -0.0112(3) 0.0001(3)
O22 0.0229(4) 0.0131(3) 0.0277(4) -0.0023(3) -0.0056(3) -0.0009(3)
O23 0.0196(4) 0.0115(3) 0.0280(4) -0.0002(3) -0.0056(3) -0.0003(3)
O24 0.0213(4) 0.0159(3) 0.0297(4) -0.0002(3) -0.0068(3) -0.0005(3)
O28 0.0174(4) 0.0265(4) 0.0368(5) -0.0006(3) -0.0097(3) -0.0003(3)
C21 0.0144(4) 0.0134(4) 0.0159(4) -0.0001(3) -0.0008(3) 0.0008(3)
C22 0.0163(4) 0.0131(4) 0.0153(4) 0.0000(3) -0.0002(3) 0.0000(3)
C23 0.0160(4) 0.0144(4) 0.0204(5) -0.0003(3) -0.0024(4) 0.0012(3)
C24 0.0162(4) 0.0176(4) 0.0168(4) 0.0006(3) -0.0015(3) 0.0004(3)
C25 0.0149(4) 0.0177(4) 0.0169(5) 0.0008(3) -0.0016(3) 0.0007(3)
C26 0.0194(5) 0.0162(4) 0.0249(5) 0.0017(4) -0.0033(4) -0.0016(4)
C27 0.0185(5) 0.0197(5) 0.0300(6) 0.0043(4) -0.0051(4) -0.0008(4)
C28 0.0156(5) 0.0227(5) 0.0206(5) -0.0005(4) -0.0023(4) 0.0014(4)
C29 0.0189(5) 0.0178(5) 0.0268(5) -0.0014(4) -0.0037(4) -0.0001(4)
C30 0.0173(5) 0.0173(5) 0.0256(5) 0.0011(4) -0.0032(4) 0.0012(4)
C31 0.0230(5) 0.0320(6) 0.0284(6) -0.0072(5) -0.0056(4) -0.0017(5)

loop_
_atom_type_symbol
_atom_type_description
_atom_type_scat_dispersion_real
_atom_type_scat_dispersion_imag
_atom_type_scat_source
C C 0.0033 0.0016 'International Tables Vol C Tables 4.2.6.8 and 6.1.1.4'
H H 0.0000 0.0000 'International Tables Vol C Tables 4.2.6.8 and 6.1.1.4'
K K 0.2009 0.2494 'International Tables Vol C Tables 4.2.6.8 and 6.1.1.4'
O O 0.0106 0.0060 'International Tables Vol C Tables 4.2.6.8 and 6.1.1.4'

loop_
_geom_angle_atom_site_label_1
_geom_angle_atom_site_label_2
_geom_angle_atom_site_label_3
_geom_angle_site_symmetry_1
_geom_angle_site_symmetry_3
_geom_angle
O21 K1 O1 . 1_565 144.12(3)
O21 K1 O22 . 3 79.57(3)
O1 K1 O22 1_565 3 125.07(2)
O21 K1 O3 . 1_565 129.03(3)
O1 K1 O3 1_565 1_565 55.82(2)
O22 K1 O3 3 1_565 133.38(3)
O21 K1 O2 . . 69.48(2)
O1 K1 O2 1_565 . 116.57(2)
O22 K1 O2 3 . 108.81(2)
O3 K1 O2 1_565 . 63.58(2)
O21 K1 O23 . . 54.31(2)
O1 K1 O23 1_565 . 104.86(2)
O22 K1 O23 3 . 71.76(2)
O3 K1 O23 1_565 . 153.30(3)
O2 K1 O23 . . 123.05(2)
O21 K1 O24 . 3_565 140.57(3)
O1 K1 O24 1_565 3_565 74.82(2)
O22 K1 O24 3 3_565 66.32(2)
O3 K1 O24 1_565 3_565 70.82(2)
O2 K1 O24 . 3_565 102.55(2)
O23 K1 O24 . 3_565 125.66(2)
O21 K1 C10 . 2 81.00(3)
O1 K1 C10 1_565 2 66.86(3)
O22 K1 C10 3 2 154.94(3)
O3 K1 C10 1_565 2 71.60(3)
O2 K1 C10 . 2 78.63(3)
O23 K1 C10 . 2 84.07(2)
O24 K1 C10 3_565 2 136.84(2)
O21 K1 C21 . 3 61.96(3)
O1 K1 C21 1_565 3 143.08(2)
O22 K1 C21 3 3 18.52(2)
O3 K1 C21 1_565 3 139.40(3)
O2 K1 C21 . 3 95.75(2)
O23 K1 C21 . 3 67.28(2)
O24 K1 C21 3_565 3 81.40(2)
C10 K1 C21 2 3 141.75(2)
O21 K1 K1 . 3_565 92.650(18)
O1 K1 K1 1_565 3_565 86.737(17)
O22 K1 K1 3 3_565 51.303(17)
O3 K1 K1 1_565 3_565 137.606(18)
O2 K1 K1 . 3_565 156.663(18)
O23 K1 K1 . 3_565 44.949(16)
O24 K1 K1 3_565 3_565 81.459(16)
C10 K1 K1 2 3_565 114.35(2)
C21 K1 K1 3 3_565 61.807(17)
C1 O1 K1 . 1_545 127.44(6)
C1 O1 H1 . . 110.8(8)
K1 O1 H1 1_545 . 115.2(8)
C1 O2 K1 . . 129.17(7)
C2 O3 K1 . 1_545 123.28(6)
C2 O3 H2 . . 104.5(10)
K1 O3 H2 1_545 . 130.5(10)
C8 O8 C11 . . 117.98(9)
O2 C1 O1 . . 126.06(10)
O2 C1 C2 . . 121.21(9)
O1 C1 C2 . . 112.72(8)
O3 C2 C3 . . 124.19(9)
O3 C2 C1 . . 114.32(9)
C3 C2 C1 . . 121.47(9)
C2 C3 C4 . . 119.81(9)
C2 C3 H3 . . 119.4(9)
C4 C3 H3 . . 120.7(9)
O4 C4 C3 . . 120.45(10)
O4 C4 C5 . . 119.39(9)
C3 C4 C5 . . 120.13(9)
C10 C5 C6 . . 118.46(10)
C10 C5 C4 . . 123.28(9)
C6 C5 C4 . . 118.25(10)
C7 C6 C5 . . 120.79(10)
C7 C6 H6 . . 119.6
C5 C6 H6 . . 119.6
C6 C7 C8 . . 120.28(10)
C6 C7 H7 . . 119.9
C8 C7 H7 . . 119.9
O8 C8 C7 . . 115.39(9)
O8 C8 C9 . . 124.74(10)
C7 C8 C9 . . 119.86(10)
C10 C9 C8 . . 119.34(10)
C10 C9 H9 . . 120.3
C8 C9 H9 . . 120.3
C9 C10 C5 . . 121.21(9)
C9 C10 K1 . 2_545 87.79(7)
C5 C10 K1 . 2_545 100.92(7)
C9 C10 H10 . . 119.4
C5 C10 H10 . . 119.4
K1 C10 H10 2_545 . 81.2
O8 C11 H11A . . 109.5
O8 C11 H11B . . 109.5
H11A C11 H11B . . 109.5
O8 C11 H11C . . 109.5
H11A C11 H11C . . 109.5
H11B C11 H11C . . 109.5
C21 O21 K1 . . 133.21(7)
C21 O21 H1 . . 119.7(6)
K1 O21 H1 . . 104.0(6)
C21 O22 K1 . 3 115.33(7)
C22 O23 K1 . . 119.84(6)
C22 O23 H22 . . 104.7(10)
K1 O23 H22 . . 135.0(10)
C24 O24 K1 . 3_565 125.95(7)
C28 O28 C31 . . 117.98(9)
O22 C21 O21 . . 126.93(9)
O22 C21 C22 . . 119.46(9)
O21 C21 C22 . . 113.60(8)
O22 C21 K1 . 3 46.16(5)
O21 C21 K1 . 3 131.45(7)
C22 C21 K1 . 3 93.95(6)
O23 C22 C23 . . 124.58(9)
O23 C22 C21 . . 113.91(9)
C23 C22 C21 . . 121.50(9)
C22 C23 C24 . . 120.40(9)
C22 C23 H23 . . 119.7(9)
C24 C23 H23 . . 119.9(9)
O24 C24 C23 . . 120.36(9)
O24 C24 C25 . . 119.60(9)
C23 C24 C25 . . 120.04(9)
C30 C25 C26 . . 118.44(9)
C30 C25 C24 . . 122.89(9)
C26 C25 C24 . . 118.64(9)
C27 C26 C25 . . 120.74(10)
C27 C26 H26 . . 119.6
C25 C26 H26 . . 119.6
C26 C27 C28 . . 120.22(10)
C26 C27 H27 . . 119.9
C28 C27 H27 . . 119.9
O28 C28 C29 . . 124.84(10)
O28 C28 C27 . . 115.22(10)
C29 C28 C27 . . 119.94(10)
C30 C29 C28 . . 119.25(10)
C30 C29 H29 . . 120.4
C28 C29 H29 . . 120.4
C29 C30 C25 . . 121.39(10)
C29 C30 H30 . . 119.3
C25 C30 H30 . . 119.3
O28 C31 H31A . . 109.5
O28 C31 H31B . . 109.5
H31A C31 H31B . . 109.5
O28 C31 H31C . . 109.5
H31A C31 H31C . . 109.5
H31B C31 H31C . . 109.5

loop_
_geom_bond_atom_site_label_1
_geom_bond_atom_site_label_2
_geom_bond_site_symmetry_2
_geom_bond_distance
K1 O21 . 2.6404(8)
K1 O1 1_565 2.6953(8)
K1 O22 3 2.7931(9)
K1 O3 1_565 2.7994(8)
K1 O2 . 2.8578(8)
K1 O23 . 2.9651(8)
K1 O24 3_565 3.0939(9)
K1 C10 2 3.3665(11)
K1 C21 3 3.5003(10)
K1 K1 3_565 4.8876(5)
O1 C1 . 1.3037(12)
O1 K1 1_545 2.6953(8)
O1 H1 . 1.071(15)
O2 C1 . 1.2193(12)
O3 C2 . 1.3329(12)
O3 K1 1_545 2.7994(8)
O3 H2 . 0.875(16)
O4 C4 . 1.2559(13)
O8 C8 . 1.3603(13)
O8 C11 . 1.4351(15)
C1 C2 . 1.5135(14)
C2 C3 . 1.3569(14)
C3 C4 . 1.4503(14)
C3 H3 . 0.939(15)
C4 C5 . 1.4810(14)
C5 C10 . 1.3959(14)
C5 C6 . 1.4030(14)
C6 C7 . 1.3778(16)
C6 H6 . 0.9500
C7 C8 . 1.3959(16)
C7 H7 . 0.9500
C8 C9 . 1.3967(14)
C9 C10 . 1.3919(14)
C9 H9 . 0.9500
C10 K1 2_545 3.3665(11)
C10 H10 . 0.9500
C11 H11A . 0.9800
C11 H11B . 0.9800
C11 H11C . 0.9800
O21 C21 . 1.2740(12)
O21 H1 . 1.361(15)
O22 C21 . 1.2297(12)
O22 K1 3 2.7931(9)
O23 C22 . 1.3323(12)
O23 H22 . 0.836(16)
O24 C24 . 1.2549(13)
O24 K1 3_565 3.0939(9)
O28 C28 . 1.3559(13)
O28 C31 . 1.4270(15)
C21 C22 . 1.5188(14)
C21 K1 3 3.5003(10)
C22 C23 . 1.3554(14)
C23 C24 . 1.4516(14)
C23 H23 . 0.938(15)
C24 C25 . 1.4810(14)
C25 C30 . 1.3952(14)
C25 C26 . 1.4029(14)
C26 C27 . 1.3765(15)
C26 H26 . 0.9500
C27 C28 . 1.3984(15)
C27 H27 . 0.9500
C28 C29 . 1.3946(15)
C29 C30 . 1.3890(14)
C29 H29 . 0.9500
C30 H30 . 0.9500
C31 H31A . 0.9800
C31 H31B . 0.9800
C31 H31C . 0.9800

loop_
_geom_hbond_atom_site_label_D
_geom_hbond_atom_site_label_H
_geom_hbond_atom_site_label_A
_geom_hbond_distance_DH
_geom_hbond_distance_HA
_geom_hbond_distance_DA
_geom_hbond_angle_DHA
O1 H1 O21 1.071(15) 1.361(15) 2.4322(10) 178.2(15)
O3 H2 O4 0.875(16) 1.731(16) 2.5326(11) 151.1(15)
O23 H22 O24 0.836(16) 1.800(16) 2.5599(11) 150.4(15)

loop_
_geom_torsion_atom_site_label_1
_geom_torsion_atom_site_label_2
_geom_torsion_atom_site_label_3
_geom_torsion_atom_site_label_4
_geom_torsion_site_symmetry_1
_geom_torsion_site_symmetry_4
_geom_torsion
O21 K1 O2 C1 . . 14.89(9)
O1 K1 O2 C1 1_565 . 156.16(9)
O22 K1 O2 C1 3 . -55.74(10)
O3 K1 O2 C1 1_565 . 174.39(10)
O23 K1 O2 C1 . . 24.30(10)
O24 K1 O2 C1 3_565 . -124.71(9)
C10 K1 O2 C1 2 . 99.44(9)
C21 K1 O2 C1 3 . -42.27(9)
K1 K1 O2 C1 3_565 . -27.13(12)
K1 O2 C1 O1 . . -12.97(16)
K1 O2 C1 C2 . . 165.83(7)
K1 O1 C1 O2 1_545 . 150.54(9)
K1 O1 C1 C2 1_545 . -28.34(12)
K1 O3 C2 C3 1_545 . -167.82(8)
K1 O3 C2 C1 1_545 . 10.92(12)
O2 C1 C2 O3 . . -169.60(10)
O1 C1 C2 O3 . . 9.35(13)
O2 C1 C2 C3 . . 9.18(16)
O1 C1 C2 C3 . . -171.88(10)
O3 C2 C3 C4 . . 2.06(16)
C1 C2 C3 C4 . . -176.58(9)
C2 C3 C4 O4 . . -0.69(16)
C2 C3 C4 C5 . . 177.25(10)
O4 C4 C5 C10 . . -168.35(10)
C3 C4 C5 C10 . . 13.69(16)
O4 C4 C5 C6 . . 11.75(15)
C3 C4 C5 C6 . . -166.21(10)
C10 C5 C6 C7 . . -1.75(17)
C4 C5 C6 C7 . . 178.16(11)
C5 C6 C7 C8 . . 1.48(19)
C11 O8 C8 C7 . . 176.55(11)
C11 O8 C8 C9 . . -3.15(17)
C6 C7 C8 O8 . . -179.24(11)
C6 C7 C8 C9 . . 0.48(18)
O8 C8 C9 C10 . . 177.59(10)
C7 C8 C9 C10 . . -2.10(17)
C8 C9 C10 C5 . . 1.82(17)
C8 C9 C10 K1 . 2_545 103.26(10)
C6 C5 C10 C9 . . 0.09(16)
C4 C5 C10 C9 . . -179.81(10)
C6 C5 C10 K1 . 2_545 -93.99(10)
C4 C5 C10 K1 . 2_545 86.11(10)
O1 K1 O21 C21 1_565 . 85.91(11)
O22 K1 O21 C21 3 . -52.02(10)
O3 K1 O21 C21 1_565 . 169.40(9)
O2 K1 O21 C21 . . -166.79(10)
O23 K1 O21 C21 . . 22.92(9)
O24 K1 O21 C21 3_565 . -81.94(10)
C10 K1 O21 C21 2 . 112.06(10)
C21 K1 O21 C21 3 . -58.09(10)
K1 K1 O21 C21 3_565 . -2.18(10)
O21 K1 O23 C22 . . -13.80(7)
O1 K1 O23 C22 1_565 . -161.10(7)
O22 K1 O23 C22 3 . 76.32(7)
O3 K1 O23 C22 1_565 . -121.11(8)
O2 K1 O23 C22 . . -24.66(8)
O24 K1 O23 C22 3_565 . 117.13(7)
C10 K1 O23 C22 2 . -96.97(7)
C21 K1 O23 C22 3 . 57.12(7)
K1 K1 O23 C22 3_565 . 129.34(8)
K1 O22 C21 O21 3 . -115.23(10)
K1 O22 C21 C22 3 . 64.36(11)
K1 O21 C21 O22 . . 152.29(8)
K1 O21 C21 C22 . . -27.32(14)
K1 O21 C21 K1 . 3 91.77(10)
K1 O23 C22 C23 . . -170.99(8)
K1 O23 C22 C21 . . 8.72(11)
O22 C21 C22 O23 . . -171.70(9)
O21 C21 C22 O23 . . 7.94(13)
K1 C21 C22 O23 3 . -131.02(8)
O22 C21 C22 C23 . . 8.02(15)
O21 C21 C22 C23 . . -172.34(10)
K1 C21 C22 C23 3 . 48.70(10)
O23 C22 C23 C24 . . 1.78(16)
C21 C22 C23 C24 . . -177.91(9)
K1 O24 C24 C23 3_565 . 73.12(12)
K1 O24 C24 C25 3_565 . -106.63(10)
C22 C23 C24 O24 . . -2.02(16)
C22 C23 C24 C25 . . 177.73(10)
O24 C24 C25 C30 . . 166.98(10)
C23 C24 C25 C30 . . -12.77(16)
O24 C24 C25 C26 . . -10.87(15)
C23 C24 C25 C26 . . 169.37(10)
C30 C25 C26 C27 . . 1.46(17)
C24 C25 C26 C27 . . 179.41(10)
C25 C26 C27 C28 . . -0.77(18)
C31 O28 C28 C29 . . -0.75(17)
C31 O28 C28 C27 . . 179.51(10)
C26 C27 C28 O28 . . 178.95(11)
C26 C27 C28 C29 . . -0.81(18)
O28 C28 C29 C30 . . -178.08(11)
C27 C28 C29 C30 . . 1.65(17)
C28 C29 C30 C25 . . -0.94(17)
C26 C25 C30 C29 . . -0.60(17)
C24 C25 C30 C29 . . -178.45(10)
